data_4302087
loop_
_publ_author_name
'Margarida Videira'
'Carolina Moura'
'Amitabha Datta'
'Ant\'onio Paulo'
'Isabel C. Santos'
'I. Santos'

_publ_section_title
;
Rhenium(I) Tricarbonyl Complexes with Poly(azolyl)borates Generated in Situ
from an Organometallic Precursor Containing the B-H...Re Coordination
Motif
;
_journal_name_full 'Inorganic Chemistry'
_journal_page_first 4251
_journal_page_last 4257
_journal_paper_doi 10.1021/ic802403u
_journal_volume 48
_journal_year 2009
_chemical_formula_moiety 'C13 H12 B N6 O3 Re S'
_chemical_formula_sum 'C13 H12 B N6 O3 Re S'
_chemical_formula_weight 529.36
_chemical_name_systematic
;
 ?
;
_space_group_IT_number 14
_symmetry_cell_setting monoclinic
_symmetry_space_group_name_Hall '-P 2yn'
_symmetry_space_group_name_H-M 'P 1 21/n 1'
_atom_sites_solution_hydrogens geom
_atom_sites_solution_primary direct
_atom_sites_solution_secondary difmap
_audit_creation_method SHELXL-97
_cell_angle_alpha 90.000(5)
_cell_angle_beta 91.2430(10)
_cell_angle_gamma 90.000(5)
_cell_formula_units_Z 4
_cell_length_a 8.3300(2)
_cell_length_b 15.7288(2)
_cell_length_c 12.8497(3)
_cell_measurement_reflns_used 6869
_cell_measurement_temperature 150(2)
_cell_measurement_theta_max 29.22
_cell_measurement_theta_min 2.89
_cell_volume 1683.18(6)
_computing_cell_refinement 'Bruker SMART, (Bruker, 2004)'
_computing_data_collection 'Bruker SMART, (Bruker, 2004)'
_computing_data_reduction 'Bruker SAINT, (Bruker, 2004)'
_computing_molecular_graphics ORTEP3(Farrugia,1997)
_computing_publication_material 'WinGX (Farrugia, 1999)'
_computing_structure_refinement 'SHELXL-97 (Sheldrick, 1997)'
_computing_structure_solution 'SIR97 (Altomare, 1999)'
_diffrn_ambient_temperature 150(2)
_diffrn_measured_fraction_theta_full 0.838
_diffrn_measured_fraction_theta_max 0.838
_diffrn_measurement_device_type 'Bruker-AXS APEX- CCD area-detector'
_diffrn_measurement_method '\f and \w'
_diffrn_radiation_monochromator graphite
_diffrn_radiation_source 'fine-focus sealed tube'
_diffrn_radiation_type MoK\a
_diffrn_radiation_wavelength 0.71069
_diffrn_reflns_av_R_equivalents 0.0358
_diffrn_reflns_av_sigmaI/netI 0.0314
_diffrn_reflns_limit_h_max 9
_diffrn_reflns_limit_h_min -9
_diffrn_reflns_limit_k_max 18
_diffrn_reflns_limit_k_min -18
_diffrn_reflns_limit_l_max 14
_diffrn_reflns_limit_l_min -15
_diffrn_reflns_number 9285
_diffrn_reflns_theta_full 25.02
_diffrn_reflns_theta_max 25.02
_diffrn_reflns_theta_min 3.17
_exptl_absorpt_coefficient_mu 7.370
_exptl_absorpt_correction_T_max 0.3505
_exptl_absorpt_correction_T_min 0.2159
_exptl_absorpt_correction_type multi-scan
_exptl_absorpt_process_details '(SADABS; Sheldrick, 2004)'
_exptl_crystal_colour colourless
_exptl_crystal_density_diffrn 2.089
_exptl_crystal_density_method 'not measured'
_exptl_crystal_description prism
_exptl_crystal_F_000 1008
_exptl_crystal_size_max 0.30
_exptl_crystal_size_mid 0.22
_exptl_crystal_size_min 0.18
_refine_diff_density_max 0.523
_refine_diff_density_min -0.754
_refine_diff_density_rms 0.098
_refine_ls_extinction_method none
_refine_ls_goodness_of_fit_ref 1.063
_refine_ls_hydrogen_treatment constr
_refine_ls_matrix_type full
_refine_ls_number_parameters 227
_refine_ls_number_reflns 2481
_refine_ls_number_restraints 0
_refine_ls_restrained_S_all 1.063
_refine_ls_R_factor_all 0.0203
_refine_ls_R_factor_gt 0.0184
_refine_ls_shift/su_max 0.001
_refine_ls_shift/su_mean 0.000
_refine_ls_structure_factor_coef Fsqd
_refine_ls_weighting_details 'calc w=1/[\s^2^(Fo^2^)+(0.0140P)^2^+1.5115P] where P=(Fo^2^+2Fc^2^)/3'
_refine_ls_weighting_scheme calc
_refine_ls_wR_factor_gt 0.0434
_refine_ls_wR_factor_ref 0.0441
_reflns_number_gt 2313
_reflns_number_total 2481
_reflns_threshold_expression >2sigma(I)
_cod_data_source_file ic802403u_si_001_3.cif
_cod_data_source_block COMPLEX_5
_cod_depositor_comments
;
The following automatic conversions were performed:
'_exptl_absorpt_correction_type' value 'Multi-scan' changed to
'multi-scan' according to
'/home/saulius/struct/CIF-dictionaries/cif_core.dic' dictionary named
'cif_core.dic' version 2.4.1 from 2010-06-29.

Automatic conversion script
Id: cif_fix_enum 1527 2010-12-29 10:47:43Z saulius 
;
_cod_original_sg_symbol_H-M P21/n
_cod_database_code 4302087

loop_
_symmetry_equiv_pos_as_xyz
'x, y, z'
'-x+1/2, y+1/2, -z+1/2'
'-x, -y, -z'
'x-1/2, -y-1/2, z-1/2'

loop_
_atom_site_label
_atom_site_type_symbol
_atom_site_fract_x
_atom_site_fract_y
_atom_site_fract_z
_atom_site_U_iso_or_equiv
_atom_site_adp_type
_atom_site_occupancy
_atom_site_symmetry_multiplicity
_atom_site_calc_flag
_atom_site_refinement_flags
_atom_site_disorder_assembly
_atom_site_disorder_group
Re1 Re 0.521372(18) 0.403631(7) 0.814792(10) 0.01414(7) Uani 1 1 d . . .
S1 S 0.41304(12) 0.45584(5) 0.64349(7) 0.0175(2) Uani 1 1 d . . .
C4 C 0.4066(5) 0.3811(2) 0.5445(3) 0.0166(10) Uani 1 1 d . . .
C3 C 0.3224(5) 0.4323(2) 0.8775(3) 0.0215(10) Uani 1 1 d . . .
O3 O 0.2004(4) 0.44958(18) 0.9139(2) 0.0318(7) Uani 1 1 d . . .
N6 N 0.7418(4) 0.36883(16) 0.7372(2) 0.0155(7) Uani 1 1 d . . .
N1 N 0.3111(4) 0.39091(17) 0.4608(2) 0.0193(8) Uani 1 1 d . . .
N5 N 0.7499(4) 0.31230(16) 0.6562(2) 0.0157(7) Uani 1 1 d . . .
N2 N 0.4966(4) 0.31039(16) 0.5330(2) 0.0158(7) Uani 1 1 d . . .
C9 C 0.3454(6) 0.1420(2) 0.7895(3) 0.0333(11) Uani 1 1 d . . .
H9 H 0.2859 0.0944 0.8129 0.040 Uiso 1 1 calc R . .
C6 C 0.4511(5) 0.2755(2) 0.4374(3) 0.0232(10) Uani 1 1 d . . .
H6 H 0.4928 0.2246 0.4087 0.028 Uiso 1 1 calc R . .
C5 C 0.3401(5) 0.3246(2) 0.3925(3) 0.0246(10) Uani 1 1 d . . .
H5 H 0.2900 0.3160 0.3262 0.029 Uiso 1 1 calc R . .
C12 C 0.9994(5) 0.3566(2) 0.6925(3) 0.0250(10) Uani 1 1 d . . .
H12 H 1.1124 0.3642 0.6908 0.030 Uiso 1 1 calc R . .
C2 C 0.5964(5) 0.5170(2) 0.8389(3) 0.0218(9) Uani 1 1 d . . .
O2 O 0.6442(4) 0.58525(16) 0.8510(2) 0.0359(9) Uani 1 1 d . . .
B1 B 0.6067(6) 0.2611(2) 0.6109(3) 0.0194(11) Uani 1 1 d . . .
H1 H 0.6519 0.2114 0.5726 0.023 Uiso 1 1 calc R . .
C10 C 0.3528(5) 0.2228(2) 0.8332(3) 0.0271(10) Uani 1 1 d . . .
H10 H 0.2966 0.2398 0.8934 0.033 Uiso 1 1 calc R . .
N3 N 0.5061(4) 0.22536(16) 0.7001(2) 0.0171(7) Uani 1 1 d . . .
C13 C 0.8912(5) 0.3953(2) 0.7582(3) 0.0198(10) Uani 1 1 d . . .
H13 H 0.9196 0.4353 0.8108 0.024 Uiso 1 1 calc R . .
C11 C 0.9048(5) 0.3044(2) 0.6306(3) 0.0230(10) Uani 1 1 d . . .
H11 H 0.9434 0.2682 0.5775 0.028 Uiso 1 1 calc R . .
N4 N 0.4497(4) 0.27340(17) 0.7792(2) 0.0183(8) Uani 1 1 d . . .
C8 C 0.4423(6) 0.1462(2) 0.7056(3) 0.0258(10) Uani 1 1 d . . .
H8 H 0.4619 0.1010 0.6585 0.031 Uiso 1 1 calc R . .
C7 C 0.1975(6) 0.4602(2) 0.4430(3) 0.0276(10) Uani 1 1 d . . .
H7A H 0.1275 0.4654 0.5030 0.041 Uiso 1 1 calc R . .
H7B H 0.1323 0.4483 0.3803 0.041 Uiso 1 1 calc R . .
H7C H 0.2565 0.5135 0.4337 0.041 Uiso 1 1 calc R . .
O1 O 0.6603(4) 0.35118(19) 1.0289(2) 0.0354(8) Uani 1 1 d . . .
C1 C 0.6075(5) 0.3703(2) 0.9486(3) 0.0228(10) Uani 1 1 d . . .

loop_
_atom_site_aniso_label
_atom_site_aniso_U_11
_atom_site_aniso_U_22
_atom_site_aniso_U_33
_atom_site_aniso_U_23
_atom_site_aniso_U_13
_atom_site_aniso_U_12
Re1 0.01225(13) 0.01825(9) 0.01186(10) -0.00181(5) -0.00135(9) -0.00145(5)
S1 0.0185(6) 0.0171(4) 0.0166(5) -0.0011(3) -0.0035(5) 0.0047(3)
C4 0.016(3) 0.0158(15) 0.018(2) 0.0021(13) 0.002(2) -0.0061(15)
C3 0.024(3) 0.0256(17) 0.0143(19) -0.0027(14) -0.005(2) -0.0014(17)
O3 0.0175(19) 0.0502(17) 0.0278(16) -0.0062(12) 0.0032(17) 0.0051(13)
N6 0.017(2) 0.0157(13) 0.0130(15) 0.0023(11) -0.0046(16) -0.0009(12)
N1 0.015(2) 0.0255(15) 0.0173(18) 0.0054(12) -0.0075(19) -0.0019(13)
N5 0.013(2) 0.0210(14) 0.0131(15) 0.0005(11) -0.0030(16) 0.0022(12)
N2 0.016(2) 0.0181(13) 0.0127(15) -0.0009(11) -0.0030(16) 0.0011(12)
C9 0.032(3) 0.030(2) 0.038(3) 0.0145(17) -0.011(3) -0.0160(18)
C6 0.029(3) 0.0260(18) 0.0146(19) -0.0057(14) -0.003(2) -0.0027(17)
C5 0.025(3) 0.0316(19) 0.0164(19) -0.0016(15) -0.007(2) -0.0075(18)
C12 0.013(3) 0.037(2) 0.025(2) 0.0110(16) -0.002(2) 0.0025(16)
C2 0.018(3) 0.029(2) 0.0180(19) -0.0030(14) -0.004(2) -0.0019(16)
O2 0.043(2) 0.0274(14) 0.0366(18) -0.0108(11) -0.0043(18) -0.0111(13)
B1 0.022(3) 0.0180(18) 0.019(2) -0.0056(15) -0.004(2) 0.0046(17)
C10 0.019(3) 0.037(2) 0.025(2) 0.0107(16) -0.002(2) -0.0104(18)
N3 0.018(2) 0.0153(13) 0.0178(16) 0.0010(11) -0.0110(16) 0.0009(12)
C13 0.013(3) 0.0237(17) 0.022(2) 0.0036(14) -0.006(2) -0.0045(15)
C11 0.015(3) 0.035(2) 0.019(2) 0.0013(15) -0.002(2) 0.0091(16)
N4 0.016(2) 0.0214(14) 0.0175(16) 0.0012(11) -0.0040(17) -0.0031(13)
C8 0.029(3) 0.0171(17) 0.030(2) 0.0038(14) -0.021(2) -0.0080(16)
C7 0.019(3) 0.034(2) 0.029(2) 0.0092(16) -0.012(2) 0.0037(17)
O1 0.034(2) 0.0552(18) 0.0165(16) 0.0051(13) -0.0059(17) 0.0041(15)
C1 0.020(3) 0.0299(19) 0.019(2) -0.0022(15) 0.004(2) -0.0019(16)

loop_
_atom_type_symbol
_atom_type_description
_atom_type_scat_dispersion_real
_atom_type_scat_dispersion_imag
_atom_type_scat_source
C C 0.0033 0.0016 'International Tables Vol C Tables 4.2.6.8 and 6.1.1.4'
H H 0.0000 0.0000 'International Tables Vol C Tables 4.2.6.8 and 6.1.1.4'
B B 0.0013 0.0007 'International Tables Vol C Tables 4.2.6.8 and 6.1.1.4'
N N 0.0061 0.0033 'International Tables Vol C Tables 4.2.6.8 and 6.1.1.4'
O O 0.0106 0.0060 'International Tables Vol C Tables 4.2.6.8 and 6.1.1.4'
S S 0.1246 0.1234 'International Tables Vol C Tables 4.2.6.8 and 6.1.1.4'
Re Re -1.0185 7.2310 'International Tables Vol C Tables 4.2.6.8 and 6.1.1.4'

loop_
_geom_angle_atom_site_label_1
_geom_angle_atom_site_label_2
_geom_angle_atom_site_label_3
_geom_angle
_geom_angle_site_symmetry_1
_geom_angle_site_symmetry_3
_geom_angle_publ_flag
C3 Re1 C2 89.72(16) . . ?
C3 Re1 C1 89.87(17) . . ?
C2 Re1 C1 89.75(17) . . ?
C3 Re1 N6 177.38(14) . . ?
C2 Re1 N6 91.88(14) . . ?
C1 Re1 N6 92.22(14) . . ?
C3 Re1 N4 94.25(14) . . ?
C2 Re1 N4 175.84(13) . . ?
C1 Re1 N4 91.52(14) . . ?
N6 Re1 N4 84.11(11) . . ?
C3 Re1 S1 89.65(12) . . ?
C2 Re1 S1 86.93(12) . . ?
C1 Re1 S1 176.65(11) . . ?
N6 Re1 S1 88.36(8) . . ?
N4 Re1 S1 91.82(9) . . ?
C4 S1 Re1 115.36(13) . . ?
N1 C4 N2 109.3(3) . . ?
N1 C4 S1 121.5(3) . . ?
N2 C4 S1 129.1(3) . . ?
O3 C3 Re1 178.8(4) . . ?
C13 N6 N5 107.1(3) . . ?
C13 N6 Re1 128.4(2) . . ?
N5 N6 Re1 124.5(2) . . ?
C4 N1 C5 108.3(3) . . ?
C4 N1 C7 126.0(3) . . ?
C5 N1 C7 125.7(4) . . ?
C11 N5 N6 108.0(3) . . ?
C11 N5 B1 126.7(3) . . ?
N6 N5 B1 125.1(3) . . ?
C4 N2 C6 106.3(3) . . ?
C4 N2 B1 131.5(3) . . ?
C6 N2 B1 121.2(3) . . ?
C8 C9 C10 104.7(3) . . ?
C8 C9 H9 127.6 . . ?
C10 C9 H9 127.6 . . ?
C5 C6 N2 109.1(3) . . ?
C5 C6 H6 125.4 . . ?
N2 C6 H6 125.4 . . ?
C6 C5 N1 107.0(4) . . ?
C6 C5 H5 126.5 . . ?
N1 C5 H5 126.5 . . ?
C11 C12 C13 104.0(4) . . ?
C11 C12 H12 128.0 . . ?
C13 C12 H12 128.0 . . ?
O2 C2 Re1 178.1(3) . . ?
N3 B1 N5 109.7(3) . . ?
N3 B1 N2 109.8(3) . . ?
N5 B1 N2 115.1(3) . . ?
N3 B1 H1 107.3 . . ?
N5 B1 H1 107.3 . . ?
N2 B1 H1 107.3 . . ?
N4 C10 C9 110.8(3) . . ?
N4 C10 H10 124.6 . . ?
C9 C10 H10 124.6 . . ?
C8 N3 N4 109.3(3) . . ?
C8 N3 B1 126.4(3) . . ?
N4 N3 B1 123.8(3) . . ?
N6 C13 C12 110.8(3) . . ?
N6 C13 H13 124.6 . . ?
C12 C13 H13 124.6 . . ?
N5 C11 C12 110.1(3) . . ?
N5 C11 H11 125.0 . . ?
C12 C11 H11 125.0 . . ?
C10 N4 N3 106.2(3) . . ?
C10 N4 Re1 128.0(2) . . ?
N3 N4 Re1 125.6(2) . . ?
N3 C8 C9 109.0(3) . . ?
N3 C8 H8 125.5 . . ?
C9 C8 H8 125.5 . . ?
N1 C7 H7A 109.5 . . ?
N1 C7 H7B 109.5 . . ?
H7A C7 H7B 109.5 . . ?
N1 C7 H7C 109.5 . . ?
H7A C7 H7C 109.5 . . ?
H7B C7 H7C 109.5 . . ?
O1 C1 Re1 179.2(4) . . ?

loop_
_geom_bond_atom_site_label_1
_geom_bond_atom_site_label_2
_geom_bond_distance
_geom_bond_site_symmetry_2
_geom_bond_publ_flag
Re1 C3 1.912(4) . ?
Re1 C2 1.913(4) . ?
Re1 C1 1.921(5) . ?
Re1 N6 2.178(3) . ?
Re1 N4 2.179(3) . ?
Re1 S1 2.4995(10) . ?
S1 C4 1.732(4) . ?
C4 N1 1.333(5) . ?
C4 N2 1.351(4) . ?
C3 O3 1.160(5) . ?
N6 C13 1.334(5) . ?
N6 N5 1.372(4) . ?
N1 C5 1.388(5) . ?
N1 C7 1.458(5) . ?
N5 C11 1.344(5) . ?
N5 B1 1.543(6) . ?
N2 C6 1.391(5) . ?
N2 B1 1.550(5) . ?
C9 C8 1.362(6) . ?
C9 C10 1.390(6) . ?
C9 H9 0.9500 . ?
C6 C5 1.327(6) . ?
C6 H6 0.9500 . ?
C5 H5 0.9500 . ?
C12 C11 1.378(6) . ?
C12 C13 1.389(5) . ?
C12 H12 0.9500 . ?
C2 O2 1.154(4) . ?
B1 N3 1.541(5) . ?
B1 H1 1.0000 . ?
C10 N4 1.339(4) . ?
C10 H10 0.9500 . ?
N3 C8 1.356(4) . ?
N3 N4 1.358(4) . ?
C13 H13 0.9500 . ?
C11 H11 0.9500 . ?
C8 H8 0.9500 . ?
C7 H7A 0.9800 . ?
C7 H7B 0.9800 . ?
C7 H7C 0.9800 . ?
O1 C1 1.153(5) . ?
